data_4505369
loop_
_publ_author_name
'Sidhu, Paul S.'
'Enright, Gary D.'
'Udachin, Konstantin A.'
'Ripmeester, John A.'

_publ_section_title
;
 Polymorphism and Structure in a Pentamorphic Guest&#x2212;Host
 Material:&#x2009; The Tris(5-acetyl-3-thienyl) Methane (TATM) Inclusion
 Compound with 1,3-Dichloropropane
;
_journal_issue 6
_journal_name_full 'Crystal Growth &amp; Design'
_journal_page_first 1249
_journal_paper_doi 10.1021/cg049765z
_journal_volume 4
_journal_year 2004
_chemical_formula_sum 'C20.5 H19 Cl O3 S3'
_chemical_formula_weight 444.99
_chemical_name_systematic
;tris (5-acetyl-3-thienyl) methane (TATM) /1,3-dichloropropane inclusion compound  
 ? 
;
_space_group_IT_number 14
_symmetry_cell_setting monoclinic
_symmetry_space_group_name_Hall '-P 2ybc'
_symmetry_space_group_name_H-M 'P 1 21/c 1'
_atom_sites_solution_hydrogens geom
_atom_sites_solution_primary direct
_atom_sites_solution_secondary difmap
_audit_creation_method SHELXL-97
_cell_angle_alpha 90.00
_cell_angle_beta 109.967(4)
_cell_angle_gamma 90.00
_cell_formula_units_Z 4
_cell_length_a 12.715(3)
_cell_length_b 12.723(3)
_cell_length_c 13.893(3)
_cell_measurement_temperature 173(2)
_cell_volume 2112.4(8)
_computing_structure_refinement 'SHELXL-97 (Sheldrick, 1997)'
_computing_structure_solution 'SHELXS-97 (Sheldrick, 1990)'
_diffrn_ambient_temperature 173(2)
_diffrn_measured_fraction_theta_full 0.993
_diffrn_measured_fraction_theta_max 0.993
_diffrn_radiation_monochromator graphite
_diffrn_radiation_source 'fine-focus sealed tube'
_diffrn_radiation_type MoK\a
_diffrn_radiation_wavelength 0.71073
_diffrn_reflns_av_R_equivalents 0.0770
_diffrn_reflns_av_sigmaI/netI 0.0812
_diffrn_reflns_limit_h_max 15
_diffrn_reflns_limit_h_min -15
_diffrn_reflns_limit_k_max 15
_diffrn_reflns_limit_k_min -15
_diffrn_reflns_limit_l_max 17
_diffrn_reflns_limit_l_min -15
_diffrn_reflns_number 16361
_diffrn_reflns_theta_full 26.46
_diffrn_reflns_theta_max 26.46
_diffrn_reflns_theta_min 1.70
_exptl_absorpt_coefficient_mu 0.496
_exptl_absorpt_correction_type multi-scan
_exptl_absorpt_process_details sadabs
_exptl_crystal_density_diffrn 1.399
_exptl_crystal_density_method 'not measured'
_exptl_crystal_F_000 924
_exptl_crystal_size_max 0.225
_exptl_crystal_size_mid 0.150
_exptl_crystal_size_min 0.150
_refine_diff_density_max 0.265
_refine_diff_density_min -0.296
_refine_diff_density_rms 0.055
_refine_ls_extinction_method none
_refine_ls_goodness_of_fit_ref 0.932
_refine_ls_hydrogen_treatment mixed
_refine_ls_matrix_type full
_refine_ls_number_parameters 318
_refine_ls_number_reflns 4331
_refine_ls_number_restraints 14
_refine_ls_restrained_S_all 0.940
_refine_ls_R_factor_all 0.1127
_refine_ls_R_factor_gt 0.0522
_refine_ls_shift/su_max 0.033
_refine_ls_shift/su_mean 0.002
_refine_ls_structure_factor_coef Fsqd
_refine_ls_weighting_details 'calc w=1/[\s^2^(Fo^2^)+(0.0575P)^2^+0.0000P] where P=(Fo^2^+2Fc^2^)/3'
_refine_ls_weighting_scheme calc
_refine_ls_wR_factor_gt 0.1036
_refine_ls_wR_factor_ref 0.1217
_reflns_number_gt 2439
_reflns_number_total 4331
_reflns_threshold_expression >2sigma(I)
_cod_data_source_file cg049765zsi20040710_014615.cif
_cod_data_source_block form_4
_cod_depositor_comments
;
The following automatic conversions were performed:

'_exptl_absorpt_correction_type' value 'multiscan' changed to
'multi-scan' according to
/home/saulius/struct/CIF-dictionaries/cif_core.dic dictionary named
'cif_core.dic' version 2.4.1 from 2010-06-29.

Automatic conversion script
Id: cif_fix_values 1715 2011-07-08 13:25:40Z adriana 
;
_cod_original_cell_volume 2112.5(8)
_cod_original_sg_symbol_H-M P21/c
_cod_original_formula_sum 'C20.50 H19 Cl O3 S3'
_cod_database_code 4505369

loop_
_symmetry_equiv_pos_as_xyz
'x, y, z'
'-x, y+1/2, -z+1/2'
'-x, -y, -z'
'x, -y-1/2, z-1/2'

loop_
_atom_site_label
_atom_site_type_symbol
_atom_site_fract_x
_atom_site_fract_y
_atom_site_fract_z
_atom_site_U_iso_or_equiv
_atom_site_adp_type
_atom_site_occupancy
_atom_site_symmetry_multiplicity
_atom_site_calc_flag
_atom_site_refinement_flags
_atom_site_disorder_assembly
_atom_site_disorder_group
S2 S 0.97364(3) -0.05440(3) 0.14878(3) 0.04167(12) Uani 1 1 d . . .
S3 S 0.85826(3) 0.40998(3) -0.10882(3) 0.04550(12) Uani 1 1 d . . .
S1 S 0.51586(3) 0.19893(4) 0.11531(3) 0.05447(14) Uani 1 1 d . . .
O2 O 1.21299(8) -0.07861(8) 0.17010(8) 0.0489(4) Uani 1 1 d . . .
C1 C 0.83552(11) 0.23453(11) 0.12601(10) 0.0319(4) Uani 1 1 d . . .
C8 C 0.90606(11) 0.13721(12) 0.13054(10) 0.0316(4) Uani 1 1 d . . .
C11 C 1.01840(11) 0.13976(11) 0.13473(11) 0.0329(4) Uani 1 1 d . . .
C9 C 0.87144(11) 0.03711(12) 0.13692(11) 0.0371(5) Uani 1 1 d . . .
O3 O 0.84549(10) 0.64058(10) -0.10334(9) 0.0668(4) Uani 1 1 d . . .
O1 O 0.34074(8) 0.12294(11) -0.07081(9) 0.0641(4) Uani 1 1 d . . .
C12 C 1.18074(12) 0.01222(12) 0.15215(11) 0.0403(5) Uani 1 1 d . . .
C17 C 0.84526(11) 0.42754(11) 0.07026(11) 0.0338(4) Uani 1 1 d . . .
C14 C 0.84779(10) 0.31780(11) 0.05253(10) 0.0320(4) Uani 1 1 d . . .
C10 C 1.06704(11) 0.04200(12) 0.14473(10) 0.0339(4) Uani 1 1 d . . .
C2 C 0.71202(11) 0.21020(11) 0.10198(11) 0.0331(4) Uani 1 1 d . . .
C16 C 0.84959(11) 0.48719(12) -0.01022(11) 0.0376(5) Uani 1 1 d . . .
C15 C 0.85584(12) 0.29868(12) -0.04161(12) 0.0401(5) Uani 1 1 d . . .
C5 C 0.64033(11) 0.16925(12) 0.00666(11) 0.0346(4) Uani 1 1 d . . .
C4 C 0.53154(11) 0.15954(12) 0.00225(11) 0.0366(5) Uani 1 1 d . . .
C18 C 0.84734(13) 0.60156(13) -0.02233(14) 0.0487(5) Uani 1 1 d . . .
C6 C 0.43157(12) 0.12614(13) -0.08272(13) 0.0451(5) Uani 1 1 d . . .
C3 C 0.65521(12) 0.22895(13) 0.16686(12) 0.0439(5) Uani 1 1 d . . .
C13 C 1.25645(13) 0.09575(15) 0.13645(15) 0.0670(6) Uani 1 1 d . . .
H13A H 1.3344 0.0723 0.1655 0.101 Uiso 1 1 calc R . .
H13B H 1.2467 0.1606 0.1705 0.101 Uiso 1 1 calc R . .
H13C H 1.2377 0.1089 0.0630 0.101 Uiso 1 1 calc R . .
C7 C 0.44313(14) 0.09988(16) -0.18351(13) 0.0613(6) Uani 1 1 d . . .
H7A H 0.3696 0.0820 -0.2330 0.092 Uiso 1 1 calc R . .
H7B H 0.4938 0.0398 -0.1751 0.092 Uiso 1 1 calc R . .
H7C H 0.4736 0.1606 -0.2085 0.092 Uiso 1 1 calc R . .
C19 C 0.84414(16) 0.66829(14) 0.06596(15) 0.0723(7) Uani 1 1 d . . .
H19A H 0.8719 0.7389 0.0596 0.108 Uiso 1 1 calc R . .
H19B H 0.8915 0.6365 0.1304 0.108 Uiso 1 1 calc R . .
H19C H 0.7670 0.6730 0.0654 0.108 Uiso 1 1 calc R . .
H1 H 0.8602(8) 0.2638(9) 0.1898(8) 0.012(3) Uiso 1 1 d . . .
H11 H 1.0560(9) 0.2000(10) 0.1315(9) 0.028(4) Uiso 1 1 d . . .
H5 H 0.6604(8) 0.1495(9) -0.0439(8) 0.010(3) Uiso 1 1 d . . .
H17 H 0.8414(9) 0.4573(9) 0.1291(8) 0.020(3) Uiso 1 1 d . . .
H3 H 0.6822(10) 0.2601(10) 0.2297(9) 0.031(4) Uiso 1 1 d . . .
H9 H 0.8036(12) 0.0141(13) 0.1349(11) 0.059(5) Uiso 1 1 d . . .
H15 H 0.8619(10) 0.2386(11) -0.0677(10) 0.040(4) Uiso 1 1 d . . .
Cl01 Cl 0.5415(3) 0.8981(2) 0.64253(18) 0.1423(13) Uani 0.2879(8) 1 d PD A -1
C001 C 0.4505(5) 1.0035(4) 0.5853(3) 0.099(3) Uiso 0.2879(8) 1 d PD A -1
H00A H 0.3762 0.9922 0.5919 0.119 Uiso 0.2879(8) 1 calc PR A -1
H00B H 0.4814 1.0706 0.6192 0.119 Uiso 0.2879(8) 1 calc PR A -1
C002 C 0.4397(4) 1.0069(6) 0.4710(3) 0.139(4) Uiso 0.2879(8) 1 d PD A -1
H00C H 0.4306 0.9354 0.4411 0.166 Uiso 0.2879(8) 1 calc PR A -1
H00D H 0.3757 1.0511 0.4308 0.166 Uiso 0.2879(8) 1 calc PR A -1
C003 C 0.5511(4) 1.0557(5) 0.4753(3) 0.075(2) Uiso 0.2879(8) 1 d PD A -1
H00E H 0.6109 1.0024 0.5009 0.090 Uiso 0.2879(8) 1 calc PR A -1
H00F H 0.5689 1.1147 0.5248 0.090 Uiso 0.2879(8) 1 calc PR A -1
Cl02 Cl 0.55068(14) 1.10199(15) 0.35689(13) 0.0679(6) Uani 0.2879(8) 1 d PD A -1
Cl03 Cl 0.45677(18) 0.9068(2) 0.61138(19) 0.0661(9) Uani 0.2121(8) 1 d PD A -2
C004 C 0.5368(5) 1.0089(5) 0.5793(3) 0.120(5) Uiso 0.2121(8) 1 d PD A -2
H00G H 0.4957 1.0764 0.5689 0.144 Uiso 0.2121(8) 1 calc PR A -2
H00H H 0.6096 1.0180 0.6351 0.144 Uiso 0.2121(8) 1 calc PR A -2
C005 C 0.5551(5) 0.9752(7) 0.4808(3) 0.128(5) Uiso 0.2121(8) 1 d PD A -2
H00I H 0.6188 1.0154 0.4737 0.154 Uiso 0.2121(8) 1 calc PR A -2
H00J H 0.5757 0.8998 0.4860 0.154 Uiso 0.2121(8) 1 calc PR A -2
C006 C 0.4545(5) 0.9916(4) 0.3863(5) 0.083(3) Uiso 0.2121(8) 1 d PD A -2
H00K H 0.3980 0.9374 0.3844 0.099 Uiso 0.2121(8) 1 calc PR A -2
H00L H 0.4768 0.9814 0.3254 0.099 Uiso 0.2121(8) 1 calc PR A -2
Cl04 Cl 0.3918(4) 1.1179(3) 0.3789(3) 0.151(2) Uani 0.2121(8) 1 d PD A -2

loop_
_atom_site_aniso_label
_atom_site_aniso_U_11
_atom_site_aniso_U_22
_atom_site_aniso_U_33
_atom_site_aniso_U_23
_atom_site_aniso_U_13
_atom_site_aniso_U_12
S2 0.03775(19) 0.02878(19) 0.0542(2) 0.00238(19) 0.01018(17) -0.00274(17)
S3 0.0529(2) 0.0417(2) 0.0420(2) 0.00462(19) 0.01634(17) -0.00827(19)
S1 0.03911(18) 0.0752(3) 0.0550(2) -0.0039(2) 0.02373(17) -0.0093(2)
O2 0.0457(5) 0.0366(6) 0.0636(7) 0.0043(5) 0.0178(5) 0.0096(5)
C1 0.0318(7) 0.0297(8) 0.0333(8) -0.0042(7) 0.0099(6) -0.0035(6)
C8 0.0309(7) 0.0333(8) 0.0289(7) 0.0033(6) 0.0081(6) -0.0006(6)
C11 0.0322(7) 0.0295(8) 0.0361(8) 0.0043(7) 0.0106(6) -0.0055(6)
C9 0.0325(7) 0.0355(9) 0.0424(8) 0.0045(7) 0.0118(6) -0.0050(6)
O3 0.0734(7) 0.0457(7) 0.0728(8) 0.0194(6) 0.0140(6) -0.0103(6)
O1 0.0364(5) 0.0848(9) 0.0692(7) -0.0050(7) 0.0155(5) -0.0189(6)
C12 0.0419(8) 0.0395(9) 0.0379(8) 0.0049(7) 0.0117(6) 0.0011(7)
C17 0.0277(6) 0.0335(8) 0.0378(8) -0.0019(7) 0.0082(6) -0.0020(6)
C14 0.0256(6) 0.0327(8) 0.0355(8) -0.0010(7) 0.0074(6) -0.0048(6)
C10 0.0354(7) 0.0328(8) 0.0316(7) 0.0021(7) 0.0091(6) -0.0009(6)
C2 0.0349(7) 0.0274(8) 0.0390(8) 0.0044(7) 0.0152(6) 0.0009(6)
C16 0.0356(7) 0.0320(8) 0.0410(8) 0.0001(7) 0.0075(6) -0.0046(7)
C15 0.0441(8) 0.0324(8) 0.0442(8) -0.0014(7) 0.0155(7) -0.0020(7)
C5 0.0338(7) 0.0317(8) 0.0403(8) -0.0008(7) 0.0154(6) -0.0013(6)
C4 0.0340(7) 0.0300(8) 0.0458(8) 0.0043(7) 0.0133(6) -0.0018(6)
C18 0.0399(8) 0.0367(9) 0.0616(11) 0.0070(9) 0.0069(8) -0.0053(8)
C6 0.0363(8) 0.0390(9) 0.0558(10) 0.0023(8) 0.0104(7) -0.0049(7)
C3 0.0420(8) 0.0531(10) 0.0365(8) -0.0058(8) 0.0131(7) -0.0059(8)
C13 0.0488(8) 0.0547(11) 0.1081(13) 0.0236(10) 0.0404(8) 0.0085(9)
C7 0.0509(9) 0.0735(12) 0.0517(10) -0.0172(10) 0.0075(8) -0.0078(10)
C19 0.0883(13) 0.0323(10) 0.0897(14) -0.0080(10) 0.0217(11) -0.0038(10)
Cl01 0.187(2) 0.156(2) 0.0806(15) -0.0139(16) 0.0411(15) 0.038(2)
Cl02 0.0719(9) 0.0769(12) 0.0651(10) -0.0060(9) 0.0366(7) -0.0135(9)
Cl03 0.0467(11) 0.0841(17) 0.0664(15) 0.0135(13) 0.0181(11) -0.0047(12)
Cl04 0.218(4) 0.085(2) 0.096(2) -0.0312(19) -0.017(3) -0.004(3)

loop_
_atom_type_symbol
_atom_type_description
_atom_type_scat_dispersion_real
_atom_type_scat_dispersion_imag
_atom_type_scat_source
C C 0.0033 0.0016 'International Tables Vol C Tables 4.2.6.8 and 6.1.1.4'
H H 0.0000 0.0000 'International Tables Vol C Tables 4.2.6.8 and 6.1.1.4'
O O 0.0106 0.0060 'International Tables Vol C Tables 4.2.6.8 and 6.1.1.4'
S S 0.1246 0.1234 'International Tables Vol C Tables 4.2.6.8 and 6.1.1.4'
Cl Cl 0.1484 0.1585 'International Tables Vol C Tables 4.2.6.8 and 6.1.1.4'

loop_
_geom_angle_atom_site_label_1
_geom_angle_atom_site_label_2
_geom_angle_atom_site_label_3
_geom_angle
C9 S2 C10 91.25(7)
C15 S3 C16 91.15(8)
C3 S1 C4 91.20(8)
C14 C1 C8 113.75(13)
C14 C1 C2 109.29(10)
C8 C1 C2 113.22(12)
C9 C8 C11 111.39(13)
C9 C8 C1 124.52(13)
C11 C8 C1 123.99(13)
C10 C11 C8 113.44(13)
C8 C9 S2 113.05(11)
O2 C12 C10 120.88(14)
O2 C12 C13 120.81(14)
C10 C12 C13 118.31(14)
C16 C17 C14 113.21(14)
C15 C14 C17 110.74(13)
C15 C14 C1 125.32(13)
C17 C14 C1 123.83(14)
C11 C10 C12 129.85(14)
C11 C10 S2 110.87(11)
C12 C10 S2 119.28(11)
C3 C2 C5 111.43(13)
C3 C2 C1 124.26(12)
C5 C2 C1 124.25(14)
C17 C16 C18 129.85(15)
C17 C16 S3 111.45(12)
C18 C16 S3 118.70(13)
C14 C15 S3 113.44(12)
C4 C5 C2 112.98(14)
C5 C4 C6 130.15(15)
C5 C4 S1 111.25(10)
C6 C4 S1 118.55(12)
O3 C18 C16 120.18(16)
O3 C18 C19 121.61(16)
C16 C18 C19 118.19(16)
O1 C6 C4 119.90(16)
O1 C6 C7 121.28(14)
C4 C6 C7 118.80(15)
C2 C3 S1 113.15(11)
C002 C001 Cl01 107.3(4)
C003 C002 C001 102.4(4)
C002 C003 Cl02 113.3(3)
C005 C004 Cl03 107.0(5)
C006 C005 C004 113.5(5)
C005 C006 Cl04 114.0(5)

loop_
_geom_bond_atom_site_label_1
_geom_bond_atom_site_label_2
_geom_bond_distance
S2 C9 1.7103(16)
S2 C10 1.7215(16)
S3 C15 1.7023(16)
S3 C16 1.7196(17)
S1 C3 1.7122(16)
S1 C4 1.7240(17)
O2 C12 1.2231(18)
C1 C14 1.516(2)
C1 C8 1.518(2)
C1 C2 1.5215(19)
C8 C9 1.360(2)
C8 C11 1.410(2)
C11 C10 1.375(2)
O3 C18 1.223(2)
O1 C6 1.222(2)
C12 C10 1.464(2)
C12 C13 1.499(2)
C17 C16 1.368(2)
C17 C14 1.420(2)
C14 C15 1.368(2)
C2 C3 1.355(2)
C2 C5 1.4255(18)
C16 C18 1.464(2)
C5 C4 1.369(2)
C4 C6 1.4714(19)
C18 C19 1.504(3)
C6 C7 1.495(3)
Cl01 C001 1.772(5)
C001 C002 1.547(6)
C002 C003 1.529(6)
C003 Cl02 1.746(5)
Cl03 C004 1.797(6)
C004 C005 1.527(7)
C005 C006 1.502(6)
C006 Cl04 1.781(6)
